data_7211538
loop_
_publ_author_name
'Wu, Mei-Feng'
'Zheng, Fa-Kun'
'Wu, A-Qing'
'Li, Yan'
'Wang, Ming-Sheng'
'Zhou, Wei-Wei'
'Chen, Feng'
'Guo, Guo-Cong'
'Huang, Jin-Shun'

_publ_section_title
;
 Hydrothermal syntheses, crystal structures and luminescent properties of
 zinc(II) coordination polymers constructed by bifunctional
 tetrazolate-5-carboxylate ligands
;
_journal_issue 1
_journal_name_full CrystEngComm
_journal_page_first 260
_journal_paper_doi 10.1039/b909754f
_journal_volume 12
_journal_year 2010
_chemical_formula_moiety '[Zn(N4CCH2COO)(H2O)]n'
_chemical_formula_sum 'C3 H4 N4 O3 Zn'
_chemical_formula_weight 209.47
_chemical_melting_point ?
_chemical_name_common (Zn(N4CCH2COO)(H2O))n
_chemical_name_systematic '[Zn(N4CCH2COO)(H2O)]n'
_space_group_IT_number 86
_symmetry_cell_setting tetragonal
_symmetry_space_group_name_Hall '-P 4bc'
_symmetry_space_group_name_H-M 'P 42/n :2'
_atom_sites_solution_hydrogens geom
_atom_sites_solution_primary direct
_atom_sites_solution_secondary difmap
_audit_creation_method SHELXL-97
_cell_angle_alpha 90.00
_cell_angle_beta 90.00
_cell_angle_gamma 90.00
_cell_formula_units_Z 8
_cell_length_a 12.7076(15)
_cell_length_b 12.7076(15)
_cell_length_c 7.7157(17)
_cell_measurement_reflns_used 1138
_cell_measurement_temperature 293(2)
_cell_measurement_theta_max 25.33
_cell_measurement_theta_min 3.09
_cell_volume 1246.0(3)
_computing_cell_refinement WinAFC
_computing_data_collection WinAFC
_computing_data_reduction 'CrystalStructure Version 3.10'
_computing_molecular_graphics 'DIAMOND (Brandenburg, 1999)'
_computing_publication_material 'SHELXL-97 (Sheldrick, 1997)'
_computing_structure_refinement 'SHELXL-97 (Sheldrick, 1997)'
_computing_structure_solution 'SHELXS-97 (Sheldrick, 1990)'
_diffrn_ambient_temperature 293(2)
_diffrn_measured_fraction_theta_full 0.998
_diffrn_measured_fraction_theta_max 0.998
_diffrn_measurement_device_type 'Rigaku AFC7R'
_diffrn_measurement_method \w-2\q
_diffrn_radiation_monochromator graphite
_diffrn_radiation_source 'fine-focus sealed tube'
_diffrn_radiation_type MoK\a
_diffrn_radiation_wavelength 0.71073
_diffrn_reflns_av_R_equivalents 0.0543
_diffrn_reflns_av_sigmaI/netI 0.0266
_diffrn_reflns_limit_h_max 15
_diffrn_reflns_limit_h_min -4
_diffrn_reflns_limit_k_max 15
_diffrn_reflns_limit_k_min 0
_diffrn_reflns_limit_l_max 9
_diffrn_reflns_limit_l_min -2
_diffrn_reflns_number 1313
_diffrn_reflns_theta_full 25.33
_diffrn_reflns_theta_max 25.33
_diffrn_reflns_theta_min 3.09
_diffrn_standards_decay_% 0
_diffrn_standards_interval_count 200
_diffrn_standards_number 3
_exptl_absorpt_coefficient_mu 3.899
_exptl_absorpt_correction_T_max 0.9997
_exptl_absorpt_correction_T_min 0.6697
_exptl_absorpt_correction_type psi-scan
_exptl_absorpt_process_details 'Psi (Rigaku WinAFC)'
_exptl_crystal_colour block
_exptl_crystal_density_diffrn 2.233
_exptl_crystal_density_meas ?
_exptl_crystal_density_method 'not measured'
_exptl_crystal_description colorless
_exptl_crystal_F_000 832
_exptl_crystal_size_max 0.25
_exptl_crystal_size_mid 0.20
_exptl_crystal_size_min 0.10
_refine_diff_density_max 0.541
_refine_diff_density_min -0.907
_refine_diff_density_rms 0.107
_refine_ls_extinction_coef 0.0196(10)
_refine_ls_extinction_expression Fc^*^=kFc[1+0.001xFc^2^\l^3^/sin(2\q)]^-1/4^
_refine_ls_extinction_method SHELXL
_refine_ls_goodness_of_fit_ref 1.048
_refine_ls_hydrogen_treatment mixed
_refine_ls_matrix_type full
_refine_ls_number_parameters 107
_refine_ls_number_reflns 1138
_refine_ls_number_restraints 3
_refine_ls_restrained_S_all 1.047
_refine_ls_R_factor_all 0.0409
_refine_ls_R_factor_gt 0.0328
_refine_ls_shift/su_max 0.001
_refine_ls_shift/su_mean 0.000
_refine_ls_structure_factor_coef Fsqd
_refine_ls_weighting_details 'calc w=1/[\s^2^(Fo^2^)+(0.0624P)^2^+0.3303P] where P=(Fo^2^+2Fc^2^)/3'
_refine_ls_weighting_scheme calc
_refine_ls_wR_factor_gt 0.0849
_refine_ls_wR_factor_ref 0.0917
_reflns_number_gt 954
_reflns_number_total 1138
_reflns_threshold_expression >2sigma(I)
_cod_data_source_file b909754f.txt
_cod_data_source_block 86
_cod_depositor_comments
;
The following automatic conversions were performed:

'_chemical_melting_point' value 'not measured' was changed to '?' -
the value is undefined or not
given.

'_exptl_absorpt_correction_type' value 'Psi-scan' changed to
'psi-scan' according to
/home/saulius/struct/CIF-dictionaries/cif_core.dic dictionary named
'cif_core.dic' version 2.4.2 from 2011-04-26.

Automatic conversion script
Id: cif_fix_values 1891 2012-01-12 08:04:46Z andrius 

The following automatic conversions were performed:

'_exptl_crystal_density_meas' value 'not measured' was changed to '?'
- the value is perceived as not measured.

Automatic conversion script
Id: cif_fix_values 3008 2015-01-20 13:52:24Z robertas 
;
_cod_original_sg_symbol_H-M P4(2)/n
_cod_database_code 7211538

loop_
_symmetry_equiv_pos_as_xyz
'x, y, z'
'-x+1/2, -y+1/2, z'
'-y, x+1/2, z+1/2'
'y+1/2, -x, z+1/2'
'-x, -y, -z'
'x-1/2, y-1/2, -z'
'y, -x-1/2, -z-1/2'
'-y-1/2, x, -z-1/2'

loop_
_atom_site_label
_atom_site_type_symbol
_atom_site_fract_x
_atom_site_fract_y
_atom_site_fract_z
_atom_site_U_iso_or_equiv
_atom_site_adp_type
_atom_site_occupancy
_atom_site_symmetry_multiplicity
_atom_site_calc_flag
_atom_site_refinement_flags
Zn1 Zn 0.50618(2) 0.71232(2) 0.12807(3) 0.01571(8) Uani 1 1 d .
O1 O 0.68488(13) 0.58788(13) 0.2090(2) 0.0199(4) Uani 1 1 d .
O1W O 0.42557(15) 0.59452(16) -0.0189(2) 0.0345(5) Uani 1 1 d D
H1WA H 0.4151(17) 0.603(2) -0.1267(10) 0.052 Uiso 1 1 d D
H1WB H 0.3650(7) 0.589(3) 0.025(2) 0.052 Uiso 1 1 d D
O2 O 0.63052(13) 0.67769(14) -0.0183(2) 0.0237(4) Uani 1 1 d .
C1 C 0.83885(18) 0.47952(18) -0.0079(3) 0.0163(5) Uani 1 1 d .
C2 C 0.7858(2) 0.57926(19) -0.0578(3) 0.0216(6) Uani 1 1 d .
H2A H 0.7599 0.5714 -0.1754 0.026 Uiso 1 1 calc R
H2B H 0.8384 0.6346 -0.0593 0.026 Uiso 1 1 calc R
C3 C 0.69487(18) 0.61598(17) 0.0546(3) 0.0162(5) Uani 1 1 d .
N4 N 0.88550(17) 0.41612(16) -0.1201(2) 0.0205(5) Uani 1 1 d .
N3 N 0.92564(16) 0.33759(16) -0.0223(3) 0.0211(5) Uani 1 1 d .
N2 N 0.90564(17) 0.35179(16) 0.1418(2) 0.0219(5) Uani 1 1 d .
N1 N 0.85033(16) 0.44239(15) 0.1543(2) 0.0175(5) Uani 1 1 d .

loop_
_atom_site_aniso_label
_atom_site_aniso_U_11
_atom_site_aniso_U_22
_atom_site_aniso_U_33
_atom_site_aniso_U_23
_atom_site_aniso_U_13
_atom_site_aniso_U_12
Zn1 0.01809(14) 0.01829(14) 0.01076(15) 0.00248(10) 0.00110(10) 0.00261(10)
O1 0.0217(8) 0.0237(8) 0.0144(8) 0.0042(7) 0.0058(7) 0.0039(7)
O1W 0.0458(11) 0.0434(11) 0.0143(8) -0.0003(8) -0.0020(8) -0.0210(9)
O2 0.0233(8) 0.0279(9) 0.0199(8) 0.0020(7) 0.0012(7) 0.0099(7)
C1 0.0171(11) 0.0201(11) 0.0117(10) 0.0024(9) 0.0013(9) 0.0026(9)
C2 0.0253(12) 0.0243(12) 0.0151(10) 0.0046(10) 0.0057(10) 0.0100(10)
C3 0.0159(11) 0.0131(10) 0.0196(11) -0.0005(9) -0.0001(9) -0.0007(9)
N4 0.0239(10) 0.0247(10) 0.0130(9) 0.0010(8) 0.0000(8) 0.0085(9)
N3 0.0233(10) 0.0241(10) 0.0158(9) -0.0009(9) 0.0023(9) 0.0060(9)
N2 0.0304(11) 0.0221(10) 0.0132(9) 0.0009(8) 0.0023(9) 0.0088(9)
N1 0.0233(10) 0.0166(9) 0.0126(9) -0.0015(8) 0.0022(8) 0.0045(8)

loop_
_atom_type_symbol
_atom_type_description
_atom_type_scat_dispersion_real
_atom_type_scat_dispersion_imag
_atom_type_scat_source
C C 0.0033 0.0016 'International Tables Vol C Tables 4.2.6.8 and 6.1.1.4'
H H 0.0000 0.0000 'International Tables Vol C Tables 4.2.6.8 and 6.1.1.4'
N N 0.0061 0.0033 'International Tables Vol C Tables 4.2.6.8 and 6.1.1.4'
O O 0.0106 0.0060 'International Tables Vol C Tables 4.2.6.8 and 6.1.1.4'
Zn Zn 0.2839 1.4301 'International Tables Vol C Tables 4.2.6.8 and 6.1.1.4'

loop_
_geom_angle_atom_site_label_1
_geom_angle_atom_site_label_2
_geom_angle_atom_site_label_3
_geom_angle
_geom_angle_site_symmetry_1
_geom_angle_site_symmetry_3
O2 Zn1 N1 134.44(8) . 7_576
O2 Zn1 N3 109.89(8) . 6_565
N1 Zn1 N3 115.63(8) 7_576 6_565
O2 Zn1 O1 94.88(7) . 7_576
N1 Zn1 O1 86.89(7) 7_576 7_576
N3 Zn1 O1 90.12(7) 6_565 7_576
O2 Zn1 O1W 85.69(7) . .
N1 Zn1 O1W 88.44(8) 7_576 .
N3 Zn1 O1W 95.33(8) 6_565 .
O1 Zn1 O1W 173.98(7) 7_576 .
C3 O1 Zn1 130.68(15) . 8_756
Zn1 O1W H1WA 120(2) . .
Zn1 O1W H1WB 106.5(18) . .
H1WA O1W H1WB 104.9(16) . .
C3 O2 Zn1 113.45(15) . .
N4 C1 N1 110.3(2) . .
N4 C1 C2 123.6(2) . .
N1 C1 C2 126.1(2) . .
C1 C2 C3 117.36(19) . .
C1 C2 H2A 108.0 . .
C3 C2 H2A 108.0 . .
C1 C2 H2B 108.0 . .
C3 C2 H2B 108.0 . .
H2A C2 H2B 107.2 . .
O1 C3 O2 122.3(2) . .
O1 C3 C2 122.3(2) . .
O2 C3 C2 115.4(2) . .
C1 N4 N3 104.69(18) . .
N2 N3 N4 111.50(19) . .
N2 N3 Zn1 126.02(16) . 6_655
N4 N3 Zn1 122.48(15) . 6_655
N3 N2 N1 106.75(18) . .
C1 N1 N2 106.78(18) . .
C1 N1 Zn1 125.98(16) . 8_756
N2 N1 Zn1 127.12(15) . 8_756

loop_
_geom_bond_atom_site_label_1
_geom_bond_atom_site_label_2
_geom_bond_distance
_geom_bond_site_symmetry_2
Zn1 O2 1.9913(17) .
Zn1 N1 2.027(2) 7_576
Zn1 N3 2.061(2) 6_565
Zn1 O1 2.0894(16) 7_576
Zn1 O1W 2.1391(19) .
O1 C3 1.250(3) .
O1 Zn1 2.0893(16) 8_756
O1W H1WA 0.850(8) .
O1W H1WB 0.844(8) .
O2 C3 1.265(3) .
C1 N4 1.323(3) .
C1 N1 1.345(3) .
C1 C2 1.486(3) .
C2 C3 1.518(3) .
C2 H2A 0.9700 .
C2 H2B 0.9700 .
N4 N3 1.351(3) .
N3 N2 1.304(3) .
N3 Zn1 2.061(2) 6_655
N2 N1 1.352(3) .
N1 Zn1 2.027(2) 8_756
